data_4320075
loop_
_publ_author_name
'Ra\'ul Chiozzone'
'Ricardo Gonz\'alez'
'Carlos Kremer'
'Giovanni De Munno'
'Donatella Armentano'
'Joan Cano'
'Francesc Lloret'
'Miguel Julve'
'Juan Faus'

_publ_contact_author
;
     Prof. G. De Munno
     Dipartimento di Chimica
     Universit\'a della Calabria
     I-87030 Arcavacata di Rende, Cosenza
     Italy
;
_publ_contact_author_email demunno@unical.it
_publ_contact_author_fax '+39 0984 492044'
_publ_contact_author_phone '+39 0984 492068'
_publ_section_title
;
 Heterobimetallic Oxalato-Bridged CuIIReIV Complexes. Synthesis, Crystal
 Structure and Magnetic Properties
;
_journal_name_full 'Inorganic Chemistry'
_journal_page_first 4242
_journal_page_last 4249
_journal_paper_doi 10.1021/ic010174x
_journal_volume 40
_journal_year 2001
_chemical_compound_source 'chemical synthesis'
_chemical_formula_sum 'C26 H16 Cl4 Cu N4 O4 Re'
_chemical_formula_weight 840.0
_chemical_name_systematic ?
_space_group_IT_number 2
_symmetry_cell_setting triclinic
_symmetry_space_group_name_Hall '-P 1'
_symmetry_space_group_name_H-M 'P -1'
_cell_angle_alpha 102.09(2)
_cell_angle_beta 109.42(2)
_cell_angle_gamma 107.11(2)
_cell_formula_units_Z 2
_cell_length_a 9.776(2)
_cell_length_b 11.744(3)
_cell_length_c 14.183(3)
_cell_measurement_radiation 'Mo K\a'
_cell_measurement_temperature 295
_cell_measurement_wavelength 0.710730
_cell_volume 1379.8(7)
_computing_cell_refinement 'Bruker P3/V'
_computing_data_collection 'Bruker P3/V,(VMS vers 4.21/V, 1990)'
_computing_data_reduction 'Bruker SHELXTL-PLUS,(VMS vers 4.21/V , 1990)'
_computing_molecular_graphics 'Bruker XP'
_computing_publication_material 'Bruker SHELXTL-PLUS and PARST'
_computing_structure_refinement 'Bruker SHELXTL-PLUS'
_computing_structure_solution 'Bruker SHELXTL-PLUS'
_diffrn_ambient_temperature 295
_diffrn_measurement_device 'Bruker R3m/V diffractometer'
_diffrn_measurement_method \w-2\q
_diffrn_radiation_monochromator 'highly-oriented graphite crystal'
_diffrn_radiation_source 'fine-focus xray_tube'
_diffrn_radiation_type 'Mo K\a'
_diffrn_radiation_wavelength 0.710730
_diffrn_reflns_limit_h_max 11
_diffrn_reflns_limit_h_min 0
_diffrn_reflns_limit_k_max 13
_diffrn_reflns_limit_k_min -13
_diffrn_reflns_limit_l_max 15
_diffrn_reflns_limit_l_min -16
_diffrn_reflns_number 5434
_diffrn_reflns_theta_max 25.0
_diffrn_reflns_theta_min 1.5
_exptl_absorpt_coefficient_mu 5.582
_exptl_crystal_colour green
_exptl_crystal_density_diffrn 2.022
_exptl_crystal_description parallelepiped
_exptl_crystal_F_000 808
_exptl_crystal_size_max 0.45
_exptl_crystal_size_mid 0.37
_exptl_crystal_size_min 0.09
_refine_diff_density_max 1.28
_refine_diff_density_min -1.28
_refine_ls_extinction_method none
_refine_ls_goodness_of_fit_obs 1.07
_refine_ls_hydrogen_treatment 'riding model with fixed isotropic U'
_refine_ls_matrix_type full
_refine_ls_number_parameters 361
_refine_ls_number_reflns 3852
_refine_ls_R_factor_all 5.48
_refine_ls_R_factor_obs 4.05
_refine_ls_shift/esd_max 0.005
_refine_ls_shift/esd_mean 0.001
_refine_ls_structure_factor_coef F
_refine_ls_weighting_details 'w = 1/(\s^2^(F)+ 0.0016*F^2^))'
_refine_ls_weighting_scheme calc
_refine_ls_wR_factor_all 6.15
_refine_ls_wR_factor_obs 5.44
_reflns_number_observed 3852
_reflns_number_total 4888
_reflns_observed_criterion >3s(I)
_cod_data_source_file ic010174x_1.cif
_cod_data_source_block (1)
_cod_depositor_comments
;
The following automatic conversions were performed:

'_refine_ls_weighting_scheme' value '1/(\s^2^(F)+ 0.0016*F^2^))' was
changed to 'calc'. New tag '_refine_ls_weighting_details' was
created. The value of the new tag was set to 'w = 1/(\s^2^(F)+
0.0016*F^2^))'.

Automatic conversion script
Id: cif_fix_values 3143 2015-03-26 13:38:13Z robertas 
;
_cod_original_cell_volume 1379.8(5)
_cod_database_code 4320075

loop_
_symmetry_equiv_pos_as_xyz
x,y,z
-x,-y,-z

loop_
_atom_site_aniso_label
_atom_site_aniso_U_11
_atom_site_aniso_U_22
_atom_site_aniso_U_33
_atom_site_aniso_U_23
_atom_site_aniso_U_13
_atom_site_aniso_U_12
_atom_site_aniso_type_symbol
Re1 0.0416(2) 0.0404(2) 0.0427(2) 0.0213(2) 0.0219(2) 0.0188(2) Re
Cl1 0.084(2) 0.038(1) 0.083(2) 0.012(1) 0.042(2) 0.002(1) Cl
Cl2 0.102(2) 0.110(2) 0.086(2) 0.070(2) 0.061(2) 0.082(2) Cl
Cl3 0.053(1) 0.062(1) 0.069(2) 0.024(1) 0.036(1) 0.027(1) Cl
Cl4 0.088(2) 0.085(2) 0.074(2) 0.033(2) 0.060(2) 0.039(2) Cl
O1 0.041(3) 0.042(3) 0.027(3) 0.010(2) -0.002(2) 0.008(3) O
O2 0.031(3) 0.053(3) 0.040(3) 0.018(3) 0.004(3) 0.009(3) O
C1 0.026(4) 0.035(4) 0.037(4) 0.017(3) 0.008(3) 0.006(3) C
C2 0.035(4) 0.046(5) 0.048(5) 0.014(4) 0.019(4) 0.004(4) C
O3 0.060(4) 0.043(3) 0.064(4) 0.025(3) 0.020(3) 0.019(3) O
O4 0.047(4) 0.040(3) 0.060(4) -0.004(3) 0.011(3) -0.004(3) O
Cu1 0.0281(5) 0.0406(5) 0.0333(6) 0.0111(4) 0.0092(4) 0.0019(4) Cu
N1 0.033(4) 0.048(4) 0.044(4) 0.026(3) 0.016(3) 0.014(3) N
N2 0.028(3) 0.036(3) 0.039(4) 0.010(3) 0.011(3) 0.007(3) N
C3 0.043(5) 0.069(6) 0.045(5) 0.025(5) 0.015(4) 0.021(5) C
C4 0.074(7) 0.090(8) 0.073(7) 0.049(7) 0.049(7) 0.037(7) C
C5 0.047(6) 0.079(7) 0.11(1) 0.053(7) 0.043(7) 0.025(6) C
C6 0.030(4) 0.056(5) 0.073(7) 0.033(5) 0.024(5) 0.016(4) C
C7 0.034(5) 0.050(6) 0.11(1) 0.033(6) 0.021(6) 0.004(4) C
C8 0.027(5) 0.038(5) 0.097(9) 0.022(5) -0.001(5) -0.000(4) C
C9 0.036(5) 0.036(4) 0.064(6) 0.015(4) 0.006(4) 0.017(4) C
C10 0.050(6) 0.047(5) 0.045(6) -0.002(4) -0.005(4) 0.022(5) C
C11 0.072(7) 0.066(6) 0.050(6) 0.016(5) 0.024(5) 0.039(6) C
C12 0.044(5) 0.049(5) 0.049(5) 0.012(4) 0.021(4) 0.017(4) C
C13 0.026(4) 0.046(5) 0.052(5) 0.023(4) 0.010(4) 0.014(4) C
C14 0.026(4) 0.032(4) 0.059(6) 0.024(4) 0.011(4) 0.009(3) C
N3 0.035(4) 0.036(3) 0.039(4) 0.007(3) 0.014(3) 0.004(3) N
N4 0.033(4) 0.035(3) 0.041(4) 0.013(3) 0.015(3) 0.011(3) N
C15 0.054(6) 0.052(5) 0.041(5) 0.018(4) 0.016(4) 0.016(4) C
C16 0.070(7) 0.057(6) 0.059(6) 0.026(5) 0.039(6) 0.016(5) C
C17 0.062(7) 0.048(5) 0.082(8) 0.022(5) 0.040(6) 0.015(5) C
C18 0.046(5) 0.039(4) 0.059(6) 0.007(4) 0.030(5) 0.007(4) C
C19 0.036(5) 0.057(6) 0.079(8) 0.012(5) 0.027(5) 0.002(4) C
C20 0.024(5) 0.076(7) 0.076(7) 0.013(6) 0.015(5) 0.009(4) C
C21 0.042(5) 0.046(5) 0.044(5) 0.010(4) 0.013(4) 0.018(4) C
C22 0.041(5) 0.070(6) 0.044(5) 0.016(5) 0.007(4) 0.031(5) C
C23 0.051(6) 0.062(6) 0.047(5) 0.023(5) 0.014(4) 0.033(5) C
C24 0.047(5) 0.049(5) 0.053(5) 0.023(4) 0.025(4) 0.026(4) C
C25 0.034(4) 0.029(4) 0.040(5) 0.003(3) 0.017(4) 0.008(3) C
C26 0.040(5) 0.031(4) 0.052(5) 0.002(4) 0.024(4) 0.006(4) C

loop_
_atom_site_label
_atom_site_occupancy
_atom_site_fract_x
_atom_site_fract_y
_atom_site_fract_z
_atom_site_U_iso_or_equiv
_atom_site_thermal_displace_type
_atom_site_type_symbol
_atom_site_calc_flag
_atom_site_calc_attached_atom
_atom_site_disorder_group
Re1 1.00 0.03418(4) 0.24827(3) 0.27156(3) 0.0474(1) Uani Re . . .
Cl1 1.00 0.2594(3) 0.4299(2) 0.3768(2) 0.082(1) Uani Cl . . .
Cl2 1.00 -0.0907(4) 0.3375(3) 0.1583(2) 0.108(2) Uani Cl . . .
Cl3 1.00 0.1596(3) 0.1897(2) 0.1649(2) 0.070(1) Uani Cl . . .
Cl4 1.00 -0.0945(4) 0.2889(3) 0.3781(2) 0.093(1) Uani Cl . . .
O1 1.00 0.1154(6) 0.1452(5) 0.3605(4) 0.046(2) Uani O . . .
O2 1.00 -0.1401(6) 0.0691(5) 0.1853(5) 0.050(3) Uani O . . .
C1 1.00 0.0447(8) 0.0245(7) 0.3150(6) 0.039(3) Uani C . . .
C2 1.00 -0.097(1) -0.0198(8) 0.2065(7) 0.051(4) Uani C . . .
O3 1.00 0.0806(8) -0.0532(6) 0.3501(5) 0.066(3) Uani O . . .
O4 1.00 -0.1563(8) -0.1321(6) 0.1514(5) 0.062(3) Uani O . . .
Cu1 1.00 0.0055(1) -0.24798(9) 0.21909(7) 0.0414(4) Uani Cu . . .
N1 1.00 -0.1581(8) -0.3389(6) 0.2611(6) 0.049(3) Uani N . . .
N2 1.00 -0.1377(7) -0.3940(6) 0.0752(5) 0.041(3) Uani N . . .
C3 1.00 -0.163(1) -0.3036(9) 0.3556(7) 0.061(4) Uani C . . .
C4 1.00 -0.285(1) -0.380(1) 0.3736(9) 0.088(5) Uani C . . .
C5 1.00 -0.396(1) -0.491(1) 0.297(1) 0.089(6) Uani C . . .
C6 1.00 -0.392(1) -0.5281(9) 0.1991(8) 0.061(4) Uani C . . .
C7 1.00 -0.502(1) -0.6424(9) 0.113(1) 0.076(5) Uani C . . .
C8 1.00 -0.494(1) -0.6693(9) 0.019(1) 0.067(5) Uani C . . .
C9 1.00 -0.375(1) -0.5880(8) -0.0006(8) 0.055(4) Uani C . . .
C10 1.00 -0.359(1) -0.6092(9) -0.0975(8) 0.059(4) Uani C . . .
C11 1.00 -0.237(1) -0.527(1) -0.1050(8) 0.073(4) Uani C . . .
C12 1.00 -0.128(1) -0.4200(8) -0.0164(7) 0.056(4) Uani C . . .
C13 1.00 -0.2600(9) -0.4770(8) 0.0846(7) 0.049(4) Uani C . . .
C14 1.00 -0.2682(9) -0.4470(7) 0.1842(7) 0.046(4) Uani C . . .
N3 1.00 0.1721(8) -0.1553(6) 0.1788(5) 0.044(3) Uani N . . .
N4 1.00 0.2018(7) -0.2492(6) 0.3393(5) 0.043(3) Uani N . . .
C15 1.00 0.155(1) -0.1130(8) 0.0987(7) 0.058(4) Uani C . . .
C16 1.00 0.283(1) -0.0421(9) 0.0814(8) 0.072(5) Uani C . . .
C17 1.00 0.433(1) -0.0137(9) 0.1534(9) 0.074(5) Uani C . . .
C18 1.00 0.455(1) -0.0554(8) 0.2412(8) 0.057(4) Uani C . . .
C19 1.00 0.608(1) -0.0279(9) 0.3202(9) 0.069(5) Uani C . . .
C20 1.00 0.625(1) -0.071(1) 0.4029(9) 0.071(5) Uani C . . .
C21 1.00 0.489(1) -0.1488(8) 0.4134(7) 0.052(4) Uani C . . .
C22 1.00 0.495(1) -0.1982(9) 0.4964(7) 0.061(4) Uani C . . .
C23 1.00 0.361(1) -0.2699(9) 0.4985(7) 0.062(4) Uani C . . .
C24 1.00 0.217(1) -0.2930(8) 0.4177(7) 0.057(4) Uani C . . .
C25 1.00 0.3371(9) -0.1746(7) 0.3362(6) 0.041(3) Uani C . . .
C26 1.00 0.321(1) -0.1281(7) 0.2497(7) 0.049(3) Uani C . . .
H5 1.00 -0.477(1) -0.544(1) 0.310(1) 0.06 iso H . C5 .
H17 1.00 0.522(1) 0.0352(9) 0.1443(9) 0.06 iso H . C17 .
H12 1.00 -0.040(1) -0.3624(8) -0.0223(7) 0.06 iso H . C12 .
H8 1.00 -0.573(1) -0.7465(9) -0.037(1) 0.06 iso H . C8 .
H19 1.00 0.700(1) 0.0233(9) 0.3149(9) 0.06 iso H . C19 .
H4 1.00 -0.290(1) -0.353(1) 0.4406(9) 0.06 iso H . C4 .
H20 1.00 0.729(1) -0.051(1) 0.4551(9) 0.06 iso H . C20 .
H3 1.00 -0.082(1) -0.2263(9) 0.4092(7) 0.06 iso H . C3 .
H10 1.00 -0.435(1) -0.6839(9) -0.1570(8) 0.06 iso H . C10 .
H22 1.00 0.596(1) -0.1811(9) 0.5508(7) 0.06 iso H . C22 .
H7 1.00 -0.584(1) -0.7007(9) 0.123(1) 0.06 iso H . C7 .
H23 1.00 0.365(1) -0.3029(9) 0.5554(7) 0.06 iso H . C23 .
H15 1.00 0.049(1) -0.1318(8) 0.0495(7) 0.06 iso H . C15 .
H24 1.00 0.122(1) -0.3445(8) 0.4200(7) 0.06 iso H . C24 .
H11 1.00 -0.226(1) -0.540(1) -0.1706(8) 0.06 iso H . C11 .
H16 1.00 0.266(1) -0.0152(9) 0.0206(8) 0.06 iso H . C16 .

loop_
_atom_type_symbol
_atom_type_number_in_cell
_atom_type_description
_atom_type_scat_dispersion_real
_atom_type_scat_dispersion_imag
_atom_type_scat_source
C 52 Carbon 0.0020 0.0020 Internat_Tables_Vol_IV_Table_2.3.1
H 32 Hydrogen 0.0000 0.0000 Internat_Tables_Vol_IV_Table_2.3.1
N 8 Nitrogen 0.0040 0.0030 Internat_Tables_Vol_IV_Table_2.3.1
O 8 Oxygen 0.0080 0.0060 Internat_Tables_Vol_IV_Table_2.3.1
Cl 8 Chlorine 0.1320 0.1590 Internat_Tables_Vol_IV_Table_2.3.1
Cu 2 Copper 0.2630 1.2660 Internat_Tables_Vol_IV_Table_2.3.1
Re 2 Rhenium -1.5980 7.2320 Internat_Tables_Vol_IV_Table_2.3.1

loop_
_geom_angle_atom_site_label_1
_geom_angle_atom_site_label_2
_geom_angle_atom_site_label_3
_geom_angle
_geom_angle_site_symmetry_1
_geom_angle_site_symmetry_2
_geom_angle_site_symmetry_3
O1 Re1 O2 78.9(2) . . .
Cl4 Re1 O2 91.4(2) . . .
Cl4 Re1 O1 88.1(2) . . .
Cl3 Re1 O2 85.0(2) . . .
Cl3 Re1 O1 87.9(2) . . .
Cl3 Re1 Cl4 175.1(1) . . .
Cl2 Re1 O2 92.8(2) . . .
Cl2 Re1 O1 171.6(2) . . .
Cl2 Re1 Cl4 90.7(1) . . .
Cl2 Re1 Cl3 92.8(1) . . .
Cl1 Re1 O2 169.5(2) . . .
Cl1 Re1 O1 92.0(2) . . .
Cl1 Re1 Cl4 93.4(1) . . .
Cl1 Re1 Cl3 89.6(1) . . .
Cl1 Re1 Cl2 96.4(1) . . .
Re1 O1 C1 114.9(5) . . .
Re1 O2 C2 113.3(6) . . .
O1 C1 O3 125.7(8) . . .
O1 C1 C2 114.6(7) . . .
C2 C1 O3 119.7(8) . . .
O2 C2 C1 114.1(8) . . .
C1 C2 O4 118.5(8) . . .
O2 C2 O4 127.4(9) . . .
C1 O3 Cu1 114.1(6) . . .
C2 O4 Cu1 112.2(6) . . .
O3 Cu1 O4 69.0(2) . . .
O4 Cu1 N4 148.8(3) . . .
O4 Cu1 N3 91.1(3) . . .
O4 Cu1 N2 86.4(3) . . .
O4 Cu1 N1 89.2(3) . . .
O3 Cu1 N4 80.2(3) . . .
O3 Cu1 N3 86.6(3) . . .
O3 Cu1 N2 155.1(3) . . .
O3 Cu1 N1 92.8(3) . . .
N3 Cu1 N4 82.1(3) . . .
N2 Cu1 N4 124.6(3) . . .
N2 Cu1 N3 98.5(3) . . .
N1 Cu1 N4 97.3(3) . . .
N1 Cu1 N3 179.2(3) . . .
N1 Cu1 N2 82.2(3) . . .
Cu1 N1 C14 113.0(6) . . .
Cu1 N1 C3 126.6(7) . . .
C3 N1 C14 120.4(8) . . .
Cu1 N2 C13 109.6(5) . . .
Cu1 N2 C12 132.1(6) . . .
C12 N2 C13 118.2(8) . . .
N1 C3 C4 120(1) . . .
C3 C4 C5 120(1) . . .
C4 C5 C6 121(1) . . .
C5 C6 C14 117(1) . . .
C5 C6 C7 125(1) . . .
C7 C6 C14 118.0(9) . . .
C6 C7 C8 121(1) . . .
C7 C8 C9 122(1) . . .
C8 C9 C13 117.4(9) . . .
C8 C9 C10 126(1) . . .
C10 C9 C13 116.6(9) . . .
C9 C10 C11 120(1) . . .
C10 C11 C12 119(1) . . .
N2 C12 C11 123.2(8) . . .
N2 C13 C9 122.3(8) . . .
C9 C13 C14 120.6(8) . . .
N2 C13 C14 117.2(8) . . .
C6 C14 C13 120.1(8) . . .
N1 C14 C13 117.9(8) . . .
N1 C14 C6 122.1(8) . . .
Cu1 N3 C26 113.0(6) . . .
Cu1 N3 C15 128.3(6) . . .
C15 N3 C26 118.5(8) . . .
Cu1 N4 C25 108.7(6) . . .
Cu1 N4 C24 132.9(6) . . .
C24 N4 C25 117.9(8) . . .
N3 C15 C16 123.4(9) . . .
C15 C16 C17 118(1) . . .
C16 C17 C18 119(1) . . .
C17 C18 C26 118.0(9) . . .
C17 C18 C19 123(1) . . .
C19 C18 C26 119(1) . . .
C18 C19 C20 121(1) . . .
C19 C20 C21 121(1) . . .
C20 C21 C25 117.9(9) . . .
C20 C21 C22 125.3(9) . . .
C22 C21 C25 116.7(8) . . .
C21 C22 C23 120(1) . . .
C22 C23 C24 119(1) . . .
N4 C24 C23 24.3(8) . . .
N4 C25 C21 121.8(8) . . .
C21 C25 C26 120.2(8) . . .
N4 C25 C26 117.9(7) . . .
C18 C26 C25 120.1(8) . . .
N3 C26 C25 117.5(8) . . .
N3 C26 C18 122.4(9) . . .

loop_
_geom_bond_atom_site_label_1
_geom_bond_atom_site_label_2
_geom_bond_distance
_geom_bond_site_symmetry_1
_geom_bond_site_symmetry_2
Re1 Cl1 2.312(2) . .
Re1 Cl2 2.307(4) . .
Re1 Cl3 2.358(3) . .
Re1 Cl4 2.325(4) . .
Re1 O1 2.055(7) . .
Re1 O2 2.062(5) . .
O1 C1 1.284(9) . .
O2 C2 1.29(1) . .
C1 C2 1.54(1) . .
C1 O3 1.21(1) . .
C2 O4 1.23(1) . .
O3 Cu1 2.355(6) . .
O4 Cu1 2.465(8) . .
Cu N1 1.987(8) . .
Cu N2 2.071(5) . .
Cu N3 2.001(8) . .
Cu N4 2.107(7) . .
N1 C3 1.34(1) . .
N1 C14 1.340(8) . .
N2 C12 1.31(1) . .
N2 C13 1.37(1) . .
C3 C4 1.39(2) . .
C4 C5 1.36(1) . .
C5 C6 1.38(2) . .
C6 C7 1.43(1) . .
C6 C14 1.41(1) . .
C7 C8 1.33(2) . .
C8 C9 1.42(2) . .
C9 C10 1.41(2) . .
C9 C13 1.413(9) . .
C10 C11 1.35(2) . .
C11 C12 1.40(1) . .
C13 C14 1.42(1) . .
N3 C15 1.31(1) . .
N3 C26 1.36(1) . .
N4 C24 1.30(1) . .
N4 C25 1.38(1) . .
C15 C16 1.41(2) . .
C16 C17 1.37(1) . .
C17 C18 1.41(2) . .
C18 C19 1.43(1) . .
C18 C26 1.40(1) . .
C19 C20 1.36(2) . .
C20 C21 1.44(1) . .
C21 C22 1.41(2) . .
C21 C25 1.42(1) . .
C22 C23 1.35(1) . .
C23 C24 1.40(1) . .
C25 C26 1.43(1) . .
